data_2238645
loop_
_publ_author_name
'Pan, Lixia'
'Shi, Huaduan'
'Ma, Zhen'

_publ_section_title
;
 3-(4-Hydroxyphenyl)-1,5-bis(pyridin-2-yl)pentane-1,5-dione
;
_journal_issue 10
_journal_name_full 'Acta Crystallographica Section E'
_journal_page_first o1580
_journal_paper_doi 10.1107/S1600536813025518
_journal_volume 69
_journal_year 2013
_chemical_formula_iupac 'C21 H18 N2 O3'
_chemical_formula_moiety 'C21 H18 N2 O3'
_chemical_formula_sum 'C21 H18 N2 O3'
_chemical_formula_weight 346.37
_chemical_name_systematic
;
3-(4-Hydroxyphenyl)-1,5-bis(pyridin-2-yl)pentane-1,5-dione
;
_space_group_IT_number 2
_symmetry_cell_setting triclinic
_symmetry_space_group_name_Hall '-P 1'
_symmetry_space_group_name_H-M 'P -1'
_atom_sites_solution_hydrogens geom
_atom_sites_solution_primary direct
_atom_sites_solution_secondary difmap
_audit_creation_method SHELXL-97
_cell_angle_alpha 100.623(6)
_cell_angle_beta 103.867(6)
_cell_angle_gamma 110.550(6)
_cell_formula_units_Z 2
_cell_length_a 8.4392(6)
_cell_length_b 10.6683(7)
_cell_length_c 11.0755(8)
_cell_measurement_reflns_used 6339
_cell_measurement_temperature 298(2)
_cell_measurement_theta_max 26.37
_cell_measurement_theta_min 3.17
_cell_volume 866.05(12)
_computing_cell_refinement 'CrysAlis PRO (Agilent, 2012)'
_computing_data_collection 'CrysAlis PRO (Agilent, 2012)'
_computing_data_reduction 'CrysAlis PRO (Agilent, 2012)'
_computing_molecular_graphics 'Mercury (Macrae <i>et al.</i>, 2008)'
_computing_publication_material 'SHELXL97 and PLATON (Spek, 2009)'
_computing_structure_refinement 'SHELXL-97 (Sheldrick, 2008)'
_computing_structure_solution 'SHELXS-97 (Sheldrick, 2008)'
_diffrn_ambient_temperature 298(2)
_diffrn_detector_area_resol_mean 0
_diffrn_measured_fraction_theta_full 0.998
_diffrn_measured_fraction_theta_max 0.998
_diffrn_measurement_device_type 'Agilent SuperNova (Dual, Cu at zero, Atlas)'
_diffrn_measurement_method '\w scans'
_diffrn_radiation_monochromator mirror
_diffrn_radiation_source 'SuperNova (Mo) X-ray Source'
_diffrn_radiation_type MoK\a
_diffrn_radiation_wavelength 0.71073
_diffrn_reflns_av_R_equivalents 0.0174
_diffrn_reflns_av_sigmaI/netI 0.0282
_diffrn_reflns_limit_h_max 9
_diffrn_reflns_limit_h_min -10
_diffrn_reflns_limit_k_max 13
_diffrn_reflns_limit_k_min -13
_diffrn_reflns_limit_l_max 11
_diffrn_reflns_limit_l_min -13
_diffrn_reflns_number 6339
_diffrn_reflns_theta_full 26.37
_diffrn_reflns_theta_max 26.37
_diffrn_reflns_theta_min 3.17
_diffrn_standards_decay_% 0
_diffrn_standards_interval_count 0
_diffrn_standards_interval_time 0
_diffrn_standards_number 0
_exptl_absorpt_coefficient_mu 0.090
_exptl_absorpt_correction_T_max 1.0000
_exptl_absorpt_correction_T_min 0.8134
_exptl_absorpt_correction_type multi-scan
_exptl_absorpt_process_details
;
(CrysAlis Pro, Agilent, 2012)
;
_exptl_crystal_colour Colourless
_exptl_crystal_density_diffrn 1.328
_exptl_crystal_density_method 'not measured'
_exptl_crystal_description Prism
_exptl_crystal_F_000 364
_exptl_crystal_size_max 0.39
_exptl_crystal_size_mid 0.38
_exptl_crystal_size_min 0.22
_refine_diff_density_max 0.176
_refine_diff_density_min -0.136
_refine_ls_extinction_coef 0.018(3)
_refine_ls_extinction_expression Fc^*^=kFc[1+0.001xFc^2^\l^3^/sin(2\q)]^-1/4^
_refine_ls_extinction_method SHELXL
_refine_ls_goodness_of_fit_ref 1.034
_refine_ls_hydrogen_treatment refall
_refine_ls_matrix_type full
_refine_ls_number_parameters 308
_refine_ls_number_reflns 3544
_refine_ls_number_restraints 0
_refine_ls_restrained_S_all 1.034
_refine_ls_R_factor_all 0.0620
_refine_ls_R_factor_gt 0.0425
_refine_ls_shift/su_max 0.000
_refine_ls_shift/su_mean 0.000
_refine_ls_structure_factor_coef Fsqd
_refine_ls_weighting_details 'calc w=1/[\s^2^(Fo^2^)+(0.0498P)^2^+0.1436P] where P=(Fo^2^+2Fc^2^)/3'
_refine_ls_weighting_scheme calc
_refine_ls_wR_factor_gt 0.1029
_refine_ls_wR_factor_ref 0.1186
_reflns_number_gt 2661
_reflns_number_total 3544
_reflns_threshold_expression >2sigma(I)
_cod_data_source_file ld2113.cif
_cod_data_source_block I
_cod_original_cell_volume 866.05(10)
_cod_database_code 2238645

loop_
_symmetry_equiv_pos_as_xyz
'x, y, z'
'-x, -y, -z'

loop_
_atom_site_type_symbol
_atom_site_label
_atom_site_fract_x
_atom_site_fract_y
_atom_site_fract_z
_atom_site_U_iso_or_equiv
_atom_site_adp_type
_atom_site_calc_flag
_atom_site_occupancy
_atom_site_symmetry_multiplicity
O O1 0.71359(19) 0.30614(12) 0.46604(11) 0.0618(4) Uani d 1 1
O O2 0.91770(19) 0.78344(12) 0.42074(12) 0.0667(4) Uani d 1 1
O O3 0.08708(17) 0.40522(14) 0.08964(13) 0.0592(3) Uani d 1 1
H H03A 0.044(3) 0.351(3) 0.003(2) 0.100(8) Uiso d 1 1
N N1 0.6613(2) 0.06026(14) 0.18572(13) 0.0603(4) Uani d 1 1
N N2 1.06938(19) 0.81798(14) 0.15318(13) 0.0493(4) Uani d 1 1
C C1 0.6711(2) 0.10690(15) 0.30835(14) 0.0409(4) Uani d 1 1
C C2 0.6203(3) 0.01932(17) 0.38203(17) 0.0545(5) Uani d 1 1
H H2A 0.632(2) 0.0607(19) 0.4701(18) 0.060(5) Uiso d 1 1
C C3 0.5570(3) -0.12308(18) 0.32835(19) 0.0639(5) Uani d 1 1
H H3A 0.524(3) -0.184(2) 0.3782(19) 0.078(6) Uiso d 1 1
C C4 0.5449(3) -0.17259(19) 0.20295(19) 0.0680(6) Uani d 1 1
H H4A 0.501(3) -0.273(2) 0.159(2) 0.083(6) Uiso d 1 1
C C5 0.5963(4) -0.07886(19) 0.1355(2) 0.0791(7) Uani d 1 1
H H5A 0.586(3) -0.110(2) 0.044(2) 0.092(7) Uiso d 1 1
C C6 0.7379(2) 0.26254(15) 0.36597(14) 0.0414(4) Uani d 1 1
C C7 0.8359(2) 0.35918(16) 0.29975(17) 0.0432(4) Uani d 1 1
H H7A 0.966(3) 0.3793(18) 0.3406(17) 0.060(5) Uiso d 1 1
H H7B 0.798(2) 0.3108(17) 0.2046(16) 0.049(4) Uiso d 1 1
C C8 0.8128(2) 0.49738(14) 0.32322(14) 0.0378(3) Uani d 1 1
H H8A 0.847(2) 0.5387(15) 0.4188(15) 0.040(4) Uiso d 1 1
C C9 0.9371(2) 0.60196(15) 0.27268(16) 0.0409(4) Uani d 1 1
H H9B 1.059(2) 0.6076(17) 0.2993(15) 0.052(5) Uiso d 1 1
H H9A 0.897(2) 0.5730(17) 0.1737(17) 0.052(5) Uiso d 1 1
C C10 0.9588(2) 0.74944(15) 0.32631(15) 0.0426(4) Uani d 1 1
C C11 1.0436(2) 0.85928(15) 0.26587(15) 0.0428(4) Uani d 1 1
C C12 1.0940(3) 0.99903(18) 0.3296(2) 0.0623(5) Uani d 1 1
H H12A 1.072(3) 1.023(2) 0.410(2) 0.075(6) Uiso d 1 1
C C13 1.1764(3) 1.0996(2) 0.2766(2) 0.0798(7) Uani d 1 1
H H13A 1.215(3) 1.200(3) 0.322(2) 0.108(8) Uiso d 1 1
C C14 1.2058(3) 1.0592(2) 0.1633(2) 0.0808(7) Uani d 1 1
H H14A 1.263(3) 1.123(3) 0.122(2) 0.100(8) Uiso d 1 1
C C15 1.1504(3) 0.9187(2) 0.1043(2) 0.0665(5) Uani d 1 1
H H15A 1.167(3) 0.886(2) 0.0226(19) 0.068(6) Uiso d 1 1
C C16 0.6193(2) 0.47157(13) 0.26132(13) 0.0352(3) Uani d 1 1
C C17 0.5210(2) 0.51095(15) 0.33320(15) 0.0404(4) Uani d 1 1
H H17A 0.582(2) 0.5549(16) 0.4262(16) 0.047(4) Uiso d 1 1
C C18 0.3451(2) 0.48794(16) 0.27609(15) 0.0439(4) Uani d 1 1
H H18A 0.281(2) 0.5150(18) 0.3262(16) 0.055(5) Uiso d 1 1
C C19 0.2610(2) 0.42459(15) 0.14348(15) 0.0412(4) Uani d 1 1
C C20 0.3557(2) 0.38460(16) 0.06964(15) 0.0431(4) Uani d 1 1
H H20A 0.297(2) 0.3412(18) -0.0231(17) 0.056(5) Uiso d 1 1
C C21 0.5317(2) 0.40803(15) 0.12846(14) 0.0412(4) Uani d 1 1
H H21A 0.598(2) 0.3788(17) 0.0732(16) 0.052(4) Uiso d 1 1

loop_
_atom_site_aniso_label
_atom_site_aniso_U_11
_atom_site_aniso_U_22
_atom_site_aniso_U_33
_atom_site_aniso_U_12
_atom_site_aniso_U_13
_atom_site_aniso_U_23
O1 0.0992(11) 0.0463(6) 0.0503(7) 0.0314(7) 0.0388(7) 0.0165(5)
O2 0.0913(11) 0.0402(6) 0.0726(8) 0.0205(6) 0.0498(8) 0.0096(6)
O3 0.0476(8) 0.0696(8) 0.0573(8) 0.0270(6) 0.0158(6) 0.0081(6)
N1 0.0922(13) 0.0422(8) 0.0493(8) 0.0227(8) 0.0355(8) 0.0142(6)
N2 0.0491(9) 0.0450(7) 0.0508(8) 0.0142(6) 0.0180(6) 0.0160(6)
C1 0.0478(10) 0.0381(8) 0.0402(8) 0.0191(7) 0.0162(7) 0.0144(6)
C2 0.0769(13) 0.0433(9) 0.0463(9) 0.0213(9) 0.0281(9) 0.0168(8)
C3 0.0923(16) 0.0427(9) 0.0621(11) 0.0231(10) 0.0357(11) 0.0241(9)
C4 0.0978(17) 0.0371(9) 0.0669(12) 0.0208(10) 0.0369(11) 0.0125(9)
C5 0.132(2) 0.0432(10) 0.0587(12) 0.0238(11) 0.0485(13) 0.0097(9)
C6 0.0495(10) 0.0409(8) 0.0380(8) 0.0218(7) 0.0156(7) 0.0135(7)
C7 0.0499(11) 0.0369(8) 0.0492(9) 0.0206(7) 0.0211(8) 0.0152(7)
C8 0.0438(9) 0.0325(7) 0.0377(8) 0.0152(6) 0.0161(7) 0.0093(6)
C9 0.0419(10) 0.0329(7) 0.0491(9) 0.0140(7) 0.0199(7) 0.0108(7)
C10 0.0423(9) 0.0346(7) 0.0472(8) 0.0126(7) 0.0172(7) 0.0075(7)
C11 0.0404(9) 0.0348(7) 0.0496(9) 0.0133(7) 0.0132(7) 0.0110(7)
C12 0.0771(14) 0.0387(9) 0.0689(12) 0.0200(9) 0.0284(11) 0.0131(9)
C13 0.1020(18) 0.0371(10) 0.0973(16) 0.0189(11) 0.0391(14) 0.0247(11)
C14 0.0974(18) 0.0550(12) 0.0934(16) 0.0188(11) 0.0427(14) 0.0405(12)
C15 0.0765(15) 0.0599(11) 0.0652(12) 0.0200(10) 0.0317(11) 0.0285(10)
C16 0.0438(9) 0.0261(6) 0.0379(7) 0.0128(6) 0.0182(6) 0.0112(6)
C17 0.0494(10) 0.0371(7) 0.0351(8) 0.0163(7) 0.0183(7) 0.0092(6)
C18 0.0475(10) 0.0432(8) 0.0465(9) 0.0205(7) 0.0246(8) 0.0102(7)
C19 0.0417(9) 0.0358(7) 0.0475(8) 0.0154(7) 0.0174(7) 0.0133(7)
C20 0.0466(10) 0.0410(8) 0.0366(8) 0.0135(7) 0.0153(7) 0.0071(7)
C21 0.0464(10) 0.0385(8) 0.0405(8) 0.0164(7) 0.0222(7) 0.0078(6)

loop_
_atom_type_symbol
_atom_type_description
_atom_type_scat_dispersion_real
_atom_type_scat_dispersion_imag
_atom_type_scat_source
C C 0.0033 0.0016 'International Tables Vol C Tables 4.2.6.8 and 6.1.1.4'
H H 0.0000 0.0000 'International Tables Vol C Tables 4.2.6.8 and 6.1.1.4'
N N 0.0061 0.0033 'International Tables Vol C Tables 4.2.6.8 and 6.1.1.4'
O O 0.0106 0.0060 'International Tables Vol C Tables 4.2.6.8 and 6.1.1.4'

loop_
_geom_angle_atom_site_label_1
_geom_angle_atom_site_label_2
_geom_angle_atom_site_label_3
_geom_angle
C19 O3 H03A 109.1(15)
C1 N1 C5 116.28(15)
C15 N2 C11 116.90(15)
N1 C1 C2 122.88(14)
N1 C1 C6 117.47(13)
C2 C1 C6 119.64(14)
C1 C2 C3 119.43(16)
C1 C2 H2A 118.1(11)
C3 C2 H2A 122.4(11)
C4 C3 C2 118.47(17)
C4 C3 H3A 121.3(12)
C2 C3 H3A 120.2(12)
C3 C4 C5 118.65(17)
C3 C4 H4A 122.3(12)
C5 C4 H4A 119.1(12)
N1 C5 C4 124.27(18)
N1 C5 H5A 114.4(13)
C4 C5 H5A 121.3(13)
O1 C6 C7 122.05(14)
O1 C6 C1 118.79(14)
C7 C6 C1 119.14(13)
C6 C7 C8 112.24(13)
C6 C7 H7A 104.7(10)
C8 C7 H7A 109.3(10)
C6 C7 H7B 110.5(9)
C8 C7 H7B 111.5(9)
H7A C7 H7B 108.3(14)
C16 C8 C9 110.96(12)
C16 C8 C7 110.90(12)
C9 C8 C7 110.75(12)
C16 C8 H8A 107.9(9)
C9 C8 H8A 108.1(9)
C7 C8 H8A 108.1(8)
C10 C9 C8 112.42(13)
C10 C9 H9B 104.4(10)
C8 C9 H9B 112.2(10)
C10 C9 H9A 110.8(9)
C8 C9 H9A 111.9(10)
H9B C9 H9A 104.6(13)
O2 C10 C9 121.67(14)
O2 C10 C11 119.15(13)
C9 C10 C11 119.08(13)
N2 C11 C12 122.63(15)
N2 C11 C10 118.46(13)
C12 C11 C10 118.91(15)
C13 C12 C11 119.0(2)
C13 C12 H12A 121.8(12)
C11 C12 H12A 119.2(12)
C14 C13 C12 118.97(19)
C14 C13 H13A 121.0(15)
C12 C13 H13A 120.0(15)
C13 C14 C15 119.1(2)
C13 C14 H14A 123.3(14)
C15 C14 H14A 117.6(15)
N2 C15 C14 123.4(2)
N2 C15 H15A 115.5(12)
C14 C15 H15A 121.1(12)
C21 C16 C17 116.72(14)
C21 C16 C8 121.07(13)
C17 C16 C8 122.21(13)
C18 C17 C16 121.93(14)
C18 C17 H17A 121.3(9)
C16 C17 H17A 116.7(10)
C17 C18 C19 120.22(15)
C17 C18 H18A 120.7(10)
C19 C18 H18A 119.0(11)
O3 C19 C20 122.26(14)
O3 C19 C18 118.70(14)
C20 C19 C18 119.04(15)
C21 C20 C19 119.99(14)
C21 C20 H20A 121.1(10)
C19 C20 H20A 118.9(10)
C20 C21 C16 122.10(14)
C20 C21 H21A 118.6(9)
C16 C21 H21A 119.3(10)

loop_
_geom_bond_atom_site_label_1
_geom_bond_atom_site_label_2
_geom_bond_distance
O1 C6 1.2135(17)
O2 C10 1.2114(18)
O3 C19 1.3689(19)
O3 H03A 0.93(2)
N1 C1 1.3295(19)
N1 C5 1.338(2)
N2 C15 1.339(2)
N2 C11 1.340(2)
C1 C2 1.375(2)
C1 C6 1.504(2)
C2 C3 1.375(2)
C2 H2A 0.960(18)
C3 C4 1.357(3)
C3 H3A 0.94(2)
C4 C5 1.368(3)
C4 H4A 0.99(2)
C5 H5A 0.99(2)
C6 C7 1.502(2)
C7 C8 1.538(2)
C7 H7A 1.006(19)
C7 H7B 1.001(16)
C8 C16 1.513(2)
C8 C9 1.532(2)
C8 H8A 0.996(15)
C9 C10 1.504(2)
C9 H9B 0.975(18)
C9 H9A 1.017(17)
C10 C11 1.504(2)
C11 C12 1.387(2)
C12 C13 1.372(3)
C12 H12A 0.96(2)
C13 C14 1.360(3)
C13 H13A 0.99(3)
C14 C15 1.376(3)
C14 H14A 0.95(3)
C15 H15A 0.966(19)
C16 C21 1.389(2)
C16 C17 1.391(2)
C17 C18 1.378(2)
C17 H17A 0.971(16)
C18 C19 1.384(2)
C18 H18A 0.938(18)
C19 C20 1.384(2)
C20 C21 1.381(2)
C20 H20A 0.967(17)
C21 H21A 0.998(17)

loop_
_geom_hbond_atom_site_label_D
_geom_hbond_atom_site_label_H
_geom_hbond_atom_site_label_A
_geom_hbond_site_symmetry_A
_geom_hbond_distance_DH
_geom_hbond_distance_HA
_geom_hbond_distance_DA
_geom_hbond_angle_DHA
O3 H03A N2 2_665 0.93(2) 2.00(2) 2.8940(19) 160(2)
C12 H12A O2 2_776 0.96(2) 2.48(2) 3.312(3) 145(2)
C4a H4a Cg3 1_545 0.99(2) 0.98(2) 3.825(2) 144.1(16)

loop_
_geom_torsion_atom_site_label_1
_geom_torsion_atom_site_label_2
_geom_torsion_atom_site_label_3
_geom_torsion_atom_site_label_4
_geom_torsion
C5 N1 C1 C2 0.8(3)
C5 N1 C1 C6 -178.05(18)
N1 C1 C2 C3 0.3(3)
C6 C1 C2 C3 179.14(17)
C1 C2 C3 C4 -0.7(3)
C2 C3 C4 C5 0.1(3)
C1 N1 C5 C4 -1.6(4)
C3 C4 C5 N1 1.1(4)
N1 C1 C6 O1 164.80(16)
C2 C1 C6 O1 -14.1(2)
N1 C1 C6 C7 -16.5(2)
C2 C1 C6 C7 164.56(16)
O1 C6 C7 C8 -30.0(2)
C1 C6 C7 C8 151.38(14)
C6 C7 C8 C16 -65.15(17)
C6 C7 C8 C9 171.20(13)
C16 C8 C9 C10 72.76(16)
C7 C8 C9 C10 -163.62(14)
C8 C9 C10 O2 16.4(2)
C8 C9 C10 C11 -167.22(13)
C15 N2 C11 C12 1.2(3)
C15 N2 C11 C10 -177.89(16)
O2 C10 C11 N2 -172.47(15)
C9 C10 C11 N2 11.1(2)
O2 C10 C11 C12 8.4(3)
C9 C10 C11 C12 -168.07(16)
N2 C11 C12 C13 -1.1(3)
C10 C11 C12 C13 178.02(18)
C11 C12 C13 C14 0.1(4)
C12 C13 C14 C15 0.7(4)
C11 N2 C15 C14 -0.4(3)
C13 C14 C15 N2 -0.6(4)
C9 C8 C16 C21 64.71(16)
C7 C8 C16 C21 -58.83(17)
C9 C8 C16 C17 -114.63(14)
C7 C8 C16 C17 121.83(14)
C21 C16 C17 C18 0.2(2)
C8 C16 C17 C18 179.58(13)
C16 C17 C18 C19 -0.3(2)
C17 C18 C19 O3 -179.03(13)
C17 C18 C19 C20 0.2(2)
O3 C19 C20 C21 179.21(13)
C18 C19 C20 C21 0.0(2)
C19 C20 C21 C16 -0.1(2)
C17 C16 C21 C20 0.0(2)
C8 C16 C21 C20 -179.38(13)
